data_4106418
loop_
_publ_author_name
'David Gatineau'
'Laurent Giordano'
'G\'erard Buono'

_publ_section_title
;
 Bulky, Optically Active P-Stereogenic Phosphine-Boranes from Pure
 H-Menthylphosphinates
;
_journal_name_full 'Journal of the American Chemical Society'
_journal_page_first 10728
_journal_page_last 10731
_journal_paper_doi 10.1021/ja2034816
_journal_volume 133
_journal_year 2011
_chemical_absolute_configuration ad
_chemical_compound_source 'synthesis as described'
_chemical_formula_moiety 'C36 H44 Cl2 P2 Pd2'
_chemical_formula_sum 'C36 H44 Cl2 P2 Pd2'
_chemical_formula_weight 822.35
_chemical_name_systematic
;
 ?
;
_space_group_IT_number 4
_symmetry_cell_setting monoclinic
_symmetry_Int_Tables_number 4
_symmetry_space_group_name_Hall 'P 2yb'
_symmetry_space_group_name_H-M 'P 1 21 1'
_atom_sites_solution_hydrogens geom
_atom_sites_solution_primary direct
_atom_sites_solution_secondary difmap
_audit_conform_dict_location ftp://ftp.iucr.org/pub/cif_core.dic
_audit_conform_dict_name cif_core.dic
_audit_conform_dict_version 2.4
_audit_creation_date 2010-06-29T11:08:58-00:00
_audit_creation_method 'WinGX routine CIF_UPDATE'
_cell_angle_alpha 90
_cell_angle_beta 114.417(1)
_cell_angle_gamma 90
_cell_formula_units_Z 2
_cell_length_a 9.0424(2)
_cell_length_b 21.3970(5)
_cell_length_c 10.3352(3)
_cell_measurement_reflns_used 16938
_cell_measurement_temperature 293(2)
_cell_measurement_theta_max 27.33
_cell_measurement_theta_min 2.47
_cell_measurement_wavelength 0.71073
_cell_volume 1820.81(8)
_computing_molecular_graphics 'Ortep-3 for Windows (Farrugia, 1997)'
_computing_publication_material 'WinGX publication routines (Farrugia, 1999)'
_computing_structure_refinement 'SHELXL-97 (Sheldrick, 1997)'
_computing_structure_solution 'SHELXS-97 (Sheldrick, 1990)'
_diffrn_ambient_temperature 293(2)
_diffrn_measured_fraction_theta_full 0.987
_diffrn_measured_fraction_theta_max 0.987
_diffrn_measurement_device_type KappaCCD
_diffrn_measurement_method 'Omega + Phi scan'
_diffrn_radiation_monochromator graphite
_diffrn_radiation_probe x-ray
_diffrn_radiation_type MoK\a
_diffrn_radiation_wavelength 0.71073
_diffrn_reflns_av_R_equivalents 0.0624
_diffrn_reflns_av_unetI/netI 0.1254
_diffrn_reflns_limit_h_max 11
_diffrn_reflns_limit_h_min -10
_diffrn_reflns_limit_k_max 27
_diffrn_reflns_limit_k_min -20
_diffrn_reflns_limit_l_max 13
_diffrn_reflns_limit_l_min -13
_diffrn_reflns_number 16938
_diffrn_reflns_reduction_process
;
 Scaled and merged with Sortav
 R.H. Blessing, (1987) Cryst. Rev. 1, 3-58
 R.H. Blessing, (1989) J. Appl. Cryst. 22, 396-397
;
_diffrn_reflns_theta_full 27.33
_diffrn_reflns_theta_max 27.33
_diffrn_reflns_theta_min 2.47
_diffrn_standards_number none
_exptl_absorpt_coefficient_mu 1.245
_exptl_absorpt_correction_T_max 0.837
_exptl_absorpt_correction_T_min 0.833
_exptl_absorpt_correction_type multi-scan
_exptl_absorpt_process_details
;
 R.H. Blessing, Acta Cryst. (1995), A51, 33-38
;
_exptl_crystal_colour colourless
_exptl_crystal_density_diffrn 1.5
_exptl_crystal_description prism
_exptl_crystal_F_000 832
_exptl_crystal_size_max 0.2
_exptl_crystal_size_mid 0.18
_exptl_crystal_size_min 0.08
_refine_diff_density_max 0.767
_refine_diff_density_min -0.475
_refine_diff_density_rms 0.074
_refine_ls_abs_structure_details 'Flack H D (1983), Acta Cryst. A39, 876-881'
_refine_ls_abs_structure_Flack -0.05(2)
_refine_ls_extinction_method none
_refine_ls_goodness_of_fit_ref 0.829
_refine_ls_hydrogen_treatment constr
_refine_ls_matrix_type full
_refine_ls_number_parameters 385
_refine_ls_number_reflns 7089
_refine_ls_number_restraints 1
_refine_ls_restrained_S_all 0.829
_refine_ls_R_factor_all 0.0754
_refine_ls_R_factor_gt 0.0397
_refine_ls_shift/su_max 0.000
_refine_ls_shift/su_mean 0
_refine_ls_structure_factor_coef Fsqd
_refine_ls_weighting_details 'calc w=1/[\s^2^(Fo^2^)+(0.0000P)^2^+0.0000P] where P=(Fo^2^+2Fc^2^)/3'
_refine_ls_weighting_scheme calc
_refine_ls_wR_factor_gt 0.0596
_refine_ls_wR_factor_ref 0.0663
_reflns_number_gt 5501
_reflns_number_total 7089
_reflns_threshold_expression >2sigma(I)
_cod_data_source_file ja2034816_si_003_1.cif
_cod_data_source_block 12
_cod_original_sg_symbol_H-M 'P 21'
_cod_database_code 4106418

loop_
_symmetry_equiv_pos_as_xyz
'x, y, z'
'-x, y+1/2, -z'

loop_
_atom_site_label
_atom_site_type_symbol
_atom_site_fract_x
_atom_site_fract_y
_atom_site_fract_z
_atom_site_U_iso_or_equiv
_atom_site_adp_type
_atom_site_occupancy
_atom_site_symmetry_multiplicity
_atom_site_calc_flag
_atom_site_refinement_flags
C1 C 0.7234(6) 0.2956(3) -0.2159(5) 0.0530(14) Uani 1 1 d .
H1A H 0.7879 0.332 -0.2145 0.064 Uiso 1 1 calc R
H1B H 0.7699 0.2602 -0.2447 0.064 Uiso 1 1 calc R
C2 C 0.5552(6) 0.3057(2) -0.3275(5) 0.0428(11) Uani 1 1 d .
C3 C 0.5216(7) 0.3127(2) -0.4723(5) 0.0565(14) Uani 1 1 d .
H3 H 0.6065 0.3135 -0.5009 0.068 Uiso 1 1 calc R
C4 C 0.3643(8) 0.3183(3) -0.5717(6) 0.0648(16) Uani 1 1 d .
H4 H 0.345 0.3229 -0.6668 0.078 Uiso 1 1 calc R
C5 C 0.2360(7) 0.3174(3) -0.5354(5) 0.0629(16) Uani 1 1 d .
H5 H 0.1307 0.3203 -0.6054 0.075 Uiso 1 1 calc R
C6 C 0.2629(6) 0.3121(2) -0.3934(5) 0.0490(12) Uani 1 1 d .
H6 H 0.1763 0.3116 -0.367 0.059 Uiso 1 1 calc R
C7 C 0.4229(6) 0.3074(2) -0.2912(5) 0.0411(11) Uani 1 1 d .
C8 C 0.3572(6) 0.2559(2) -0.0529(5) 0.0455(12) Uani 1 1 d .
H8A H 0.3982 0.2541 0.0498 0.055 Uiso 1 1 calc R
H8B H 0.2501 0.2748 -0.0885 0.055 Uiso 1 1 calc R
C9 C 0.3408(6) 0.1900(2) -0.1097(4) 0.0446(12) Uani 1 1 d .
C10 C 0.4680(7) 0.1483(2) -0.0622(5) 0.0513(12) Uani 1 1 d .
H10 H 0.57 0.1616 0.0018 0.062 Uiso 1 1 calc R
C11 C 0.4469(8) 0.0870(3) -0.1081(6) 0.0629(15) Uani 1 1 d .
H11 H 0.5334 0.0591 -0.0735 0.075 Uiso 1 1 calc R
C12 C 0.2947(10) 0.0671(3) -0.2069(6) 0.0731(19) Uani 1 1 d .
H12 H 0.2796 0.0261 -0.2398 0.088 Uiso 1 1 calc R
C13 C 0.1688(9) 0.1083(3) -0.2546(5) 0.0714(18) Uani 1 1 d .
H13 H 0.0669 0.0952 -0.3192 0.086 Uiso 1 1 calc R
C14 C 0.1916(6) 0.1697(3) -0.2073(5) 0.0586(13) Uani 1 1 d .
H14 H 0.105 0.1976 -0.2419 0.07 Uiso 1 1 calc R
C15 C 0.4525(6) 0.3862(2) -0.0471(5) 0.0442(11) Uani 1 1 d .
C16 C 0.2715(7) 0.4016(3) -0.1048(6) 0.0711(16) Uani 1 1 d .
H16A H 0.2579 0.4441 -0.0814 0.107 Uiso 1 1 calc R
H16B H 0.2198 0.374 -0.0631 0.107 Uiso 1 1 calc R
H16C H 0.2231 0.3966 -0.2062 0.107 Uiso 1 1 calc R
C17 C 0.5273(8) 0.3900(3) 0.1138(5) 0.0774(19) Uani 1 1 d .
H17A H 0.6426 0.3843 0.1493 0.116 Uiso 1 1 calc R
H17B H 0.4818 0.358 0.1513 0.116 Uiso 1 1 calc R
H17C H 0.5046 0.4302 0.1427 0.116 Uiso 1 1 calc R
C18 C 0.5324(11) 0.4326(3) -0.1098(8) 0.091(2) Uani 1 1 d .
H18A H 0.5276 0.4737 -0.0747 0.137 Uiso 1 1 calc R
H18B H 0.4762 0.4323 -0.2115 0.137 Uiso 1 1 calc R
H18C H 0.6438 0.421 -0.0828 0.137 Uiso 1 1 calc R
C19 C 0.8990(6) 0.1164(2) 0.3360(6) 0.0546(14) Uani 1 1 d .
H19A H 0.9177 0.1375 0.4245 0.065 Uiso 1 1 calc R
H19B H 0.7826 0.1106 0.2855 0.065 Uiso 1 1 calc R
C20 C 0.9755(6) 0.0529(2) 0.3720(4) 0.0409(11) Uani 1 1 d .
C21 C 0.9335(6) 0.0104(3) 0.4546(5) 0.0517(13) Uani 1 1 d .
H21 H 0.8566 0.0214 0.4886 0.062 Uiso 1 1 calc R
C22 C 1.0047(8) -0.0468(3) 0.4852(6) 0.0660(16) Uani 1 1 d .
H22 H 0.9782 -0.0741 0.5423 0.079 Uiso 1 1 calc R
C23 C 1.1154(8) -0.0648(3) 0.4329(6) 0.0681(16) Uani 1 1 d .
H23 H 1.1611 -0.1045 0.4527 0.082 Uiso 1 1 calc R
C24 C 1.1583(7) -0.0246(2) 0.3520(5) 0.0554(13) Uani 1 1 d .
H24 H 1.2316 -0.037 0.315 0.066 Uiso 1 1 calc R
C25 C 1.0917(6) 0.0353(2) 0.3250(4) 0.0395(11) Uani 1 1 d .
C26 C 1.1602(6) 0.0696(3) 0.0778(5) 0.0495(12) Uani 1 1 d .
H26A H 1.1918 0.1039 0.0333 0.059 Uiso 1 1 calc R
H26B H 1.2465 0.0388 0.1061 0.059 Uiso 1 1 calc R
C27 C 1.0094(6) 0.0404(3) -0.0315(4) 0.0457(12) Uani 1 1 d .
C28 C 1.0016(7) -0.0221(3) -0.0584(6) 0.0680(16) Uani 1 1 d .
H28 H 1.0875 -0.0474 -0.0013 0.082 Uiso 1 1 calc R
C29 C 0.8729(9) -0.0490(4) -0.1655(7) 0.083(2) Uani 1 1 d .
H29 H 0.8725 -0.0917 -0.1818 0.099 Uiso 1 1 calc R
C30 C 0.7450(8) -0.0133(4) -0.2486(6) 0.083(2) Uani 1 1 d .
H30 H 0.6571 -0.0314 -0.3226 0.099 Uiso 1 1 calc R
C31 C 0.7456(8) 0.0493(4) -0.2236(6) 0.083(2) Uani 1 1 d .
H31 H 0.6569 0.0736 -0.2795 0.1 Uiso 1 1 calc R
C32 C 0.8782(7) 0.0769(3) -0.1149(5) 0.0645(16) Uani 1 1 d .
H32 H 0.8786 0.1196 -0.0984 0.077 Uiso 1 1 calc R
C33 C 1.3594(5) 0.1208(2) 0.3568(4) 0.0389(10) Uani 1 1 d .
C34 C 1.4149(6) 0.1724(3) 0.2833(4) 0.0526(12) Uani 1 1 d .
H34A H 1.5202 0.1872 0.3467 0.079 Uiso 1 1 calc R
H34B H 1.3387 0.2064 0.2582 0.079 Uiso 1 1 calc R
H34C H 1.4202 0.1559 0.199 0.079 Uiso 1 1 calc R
C35 C 1.4770(6) 0.0664(3) 0.3899(5) 0.0616(15) Uani 1 1 d .
H35A H 1.5831 0.0797 0.4549 0.092 Uiso 1 1 calc R
H35B H 1.4814 0.0518 0.3037 0.092 Uiso 1 1 calc R
H35C H 1.4408 0.0331 0.432 0.092 Uiso 1 1 calc R
C36 C 1.3586(6) 0.1462(2) 0.4952(4) 0.0493(12) Uani 1 1 d .
H36A H 1.3324 0.113 0.5447 0.074 Uiso 1 1 calc R
H36B H 1.279 0.1787 0.4737 0.074 Uiso 1 1 calc R
H36C H 1.4639 0.1626 0.5539 0.074 Uiso 1 1 calc R
P1 P 0.49021(13) 0.30647(5) -0.09962(11) 0.0347(3) Uani 1 1 d .
P2 P 1.14592(13) 0.09935(6) 0.23866(11) 0.0366(3) Uani 1 1 d .
Cl1 Cl 0.78599(14) 0.25447(6) 0.23046(12) 0.0514(3) Uani 1 1 d .
Cl2 Cl 1.02936(14) 0.24950(6) 0.06227(13) 0.0546(3) Uani 1 1 d .
Pd1 Pd 0.74847(4) 0.279731(17) -0.01336(3) 0.03766(9) Uani 1 1 d .
Pd2 Pd 0.97143(4) 0.174985(14) 0.21855(3) 0.03904(10) Uani 1 1 d .

loop_
_atom_site_aniso_label
_atom_site_aniso_U_11
_atom_site_aniso_U_22
_atom_site_aniso_U_33
_atom_site_aniso_U_23
_atom_site_aniso_U_13
_atom_site_aniso_U_12
C1 0.056(3) 0.069(4) 0.048(3) 0.012(2) 0.036(3) 0.005(3)
C2 0.052(3) 0.038(3) 0.040(3) 0.0025(19) 0.021(2) -0.001(2)
C3 0.079(4) 0.052(3) 0.048(3) 0.008(2) 0.036(3) 0.000(3)
C4 0.091(5) 0.055(4) 0.044(3) 0.011(2) 0.024(3) 0.011(3)
C5 0.070(4) 0.051(4) 0.049(3) 0.003(2) 0.006(3) 0.008(3)
C6 0.046(3) 0.045(3) 0.054(3) 0.004(2) 0.019(2) 0.009(2)
C7 0.047(3) 0.034(3) 0.041(2) 0.0008(19) 0.017(2) 0.002(2)
C8 0.039(3) 0.043(3) 0.062(3) 0.005(2) 0.028(2) 0.000(2)
C9 0.052(3) 0.049(4) 0.042(2) 0.003(2) 0.028(2) -0.008(2)
C10 0.060(3) 0.035(3) 0.066(3) 0.008(2) 0.032(3) -0.003(3)
C11 0.079(4) 0.044(4) 0.084(4) 0.016(3) 0.052(4) 0.013(3)
C12 0.122(6) 0.052(4) 0.065(4) -0.002(3) 0.058(4) -0.016(4)
C13 0.097(5) 0.079(5) 0.043(3) -0.008(3) 0.033(3) -0.032(4)
C14 0.065(3) 0.063(4) 0.050(3) 0.008(3) 0.027(3) -0.006(3)
C15 0.045(3) 0.032(3) 0.057(3) 0.002(2) 0.023(2) 0.005(2)
C16 0.062(4) 0.058(4) 0.085(4) -0.007(3) 0.022(3) 0.022(3)
C17 0.092(5) 0.070(4) 0.056(3) -0.017(3) 0.017(3) 0.021(4)
C18 0.140(7) 0.032(3) 0.141(6) -0.007(3) 0.097(6) -0.015(4)
C19 0.052(3) 0.063(4) 0.061(3) 0.026(3) 0.036(3) 0.015(3)
C20 0.040(3) 0.046(3) 0.034(2) -0.006(2) 0.013(2) -0.008(2)
C21 0.053(3) 0.050(4) 0.058(3) -0.002(2) 0.028(3) -0.014(3)
C22 0.079(4) 0.054(4) 0.067(3) 0.000(3) 0.032(3) -0.022(3)
C23 0.080(4) 0.037(3) 0.088(4) 0.006(3) 0.036(4) -0.004(3)
C24 0.060(3) 0.043(3) 0.066(3) -0.001(2) 0.030(3) 0.002(3)
C25 0.043(3) 0.041(3) 0.036(2) 0.0000(19) 0.017(2) -0.003(2)
C26 0.048(3) 0.062(4) 0.042(3) -0.006(2) 0.022(2) 0.001(3)
C27 0.039(3) 0.074(4) 0.027(2) 0.001(2) 0.017(2) 0.006(2)
C28 0.057(4) 0.075(5) 0.058(3) -0.013(3) 0.010(3) -0.001(3)
C29 0.078(5) 0.096(6) 0.069(4) -0.015(4) 0.026(4) -0.022(4)
C30 0.061(4) 0.130(7) 0.049(4) -0.018(4) 0.016(3) -0.029(4)
C31 0.056(4) 0.139(7) 0.039(3) 0.006(4) 0.002(3) 0.023(4)
C32 0.066(4) 0.085(4) 0.039(3) 0.005(3) 0.018(3) 0.016(3)
C33 0.032(2) 0.049(3) 0.035(2) 0.0044(19) 0.0139(19) 0.009(2)
C34 0.051(3) 0.066(3) 0.046(3) -0.002(3) 0.025(2) -0.011(3)
C35 0.048(3) 0.063(4) 0.064(3) -0.004(3) 0.012(3) 0.019(3)
C36 0.056(3) 0.058(3) 0.038(3) 0.001(2) 0.023(2) 0.001(3)
P1 0.0348(6) 0.0325(6) 0.0388(6) 0.0059(5) 0.0172(5) 0.0019(5)
P2 0.0350(6) 0.0434(7) 0.0334(6) 0.0027(5) 0.0162(5) 0.0053(5)
Cl1 0.0488(7) 0.0653(9) 0.0447(6) 0.0118(5) 0.0239(6) 0.0215(6)
Cl2 0.0369(6) 0.0703(9) 0.0631(7) 0.0247(6) 0.0272(6) 0.0145(6)
Pd1 0.03365(18) 0.0420(2) 0.04005(19) 0.00818(15) 0.01795(15) 0.00537(15)
Pd2 0.03278(17) 0.0492(2) 0.03715(19) 0.00876(16) 0.01651(14) 0.00980(17)

loop_
_atom_type_symbol
_atom_type_description
_atom_type_scat_dispersion_real
_atom_type_scat_dispersion_imag
_atom_type_scat_source
C C 0.0033 0.0016 'International Tables Vol C Tables 4.2.6.8 and 6.1.1.4'
H H 0 0 'International Tables Vol C Tables 4.2.6.8 and 6.1.1.4'
P P 0.1023 0.0942 'International Tables Vol C Tables 4.2.6.8 and 6.1.1.4'
Cl Cl 0.1484 0.1585 'International Tables Vol C Tables 4.2.6.8 and 6.1.1.4'
Pd Pd -0.9988 1.0072 'International Tables Vol C Tables 4.2.6.8 and 6.1.1.4'

loop_
_geom_angle_atom_site_label_1
_geom_angle_atom_site_label_2
_geom_angle_atom_site_label_3
_geom_angle
C2 C1 Pd1 117.5(3)
C2 C1 H1A 107.9
Pd1 C1 H1A 107.9
C2 C1 H1B 107.9
Pd1 C1 H1B 107.9
H1A C1 H1B 107.2
C7 C2 C3 116.9(5)
C7 C2 C1 120.5(4)
C3 C2 C1 122.6(4)
C4 C3 C2 120.5(5)
C4 C3 H3 119.8
C2 C3 H3 119.8
C5 C4 C3 122.1(5)
C5 C4 H4 119
C3 C4 H4 119
C4 C5 C6 119.7(5)
C4 C5 H5 120.1
C6 C5 H5 120.1
C5 C6 C7 118.6(5)
C5 C6 H6 120.7
C7 C6 H6 120.7
C2 C7 C6 122.2(4)
C2 C7 P1 110.8(4)
C6 C7 P1 126.9(4)
C9 C8 P1 114.8(3)
C9 C8 H8A 108.6
P1 C8 H8A 108.6
C9 C8 H8B 108.6
P1 C8 H8B 108.6
H8A C8 H8B 107.5
C10 C9 C14 118.5(5)
C10 C9 C8 122.2(4)
C14 C9 C8 119.2(5)
C9 C10 C11 121.1(5)
C9 C10 H10 119.4
C11 C10 H10 119.4
C10 C11 C12 119.7(6)
C10 C11 H11 120.2
C12 C11 H11 120.2
C13 C12 C11 119.3(6)
C13 C12 H12 120.3
C11 C12 H12 120.3
C12 C13 C14 120.4(6)
C12 C13 H13 119.8
C14 C13 H13 119.8
C9 C14 C13 120.9(6)
C9 C14 H14 119.5
C13 C14 H14 119.5
C17 C15 C18 110.9(5)
C17 C15 C16 109.7(4)
C18 C15 C16 108.3(5)
C17 C15 P1 108.4(3)
C18 C15 P1 107.2(4)
C16 C15 P1 112.3(4)
C15 C16 H16A 109.5
C15 C16 H16B 109.5
H16A C16 H16B 109.5
C15 C16 H16C 109.5
H16A C16 H16C 109.5
H16B C16 H16C 109.5
C15 C17 H17A 109.5
C15 C17 H17B 109.5
H17A C17 H17B 109.5
C15 C17 H17C 109.5
H17A C17 H17C 109.5
H17B C17 H17C 109.5
C15 C18 H18A 109.5
C15 C18 H18B 109.5
H18A C18 H18B 109.5
C15 C18 H18C 109.5
H18A C18 H18C 109.5
H18B C18 H18C 109.5
C20 C19 Pd2 118.5(3)
C20 C19 H19A 107.7
Pd2 C19 H19A 107.7
C20 C19 H19B 107.7
Pd2 C19 H19B 107.7
H19A C19 H19B 107.1
C25 C20 C21 118.4(5)
C25 C20 C19 120.0(4)
C21 C20 C19 121.7(4)
C22 C21 C20 120.3(5)
C22 C21 H21 119.9
C20 C21 H21 119.9
C21 C22 C23 120.9(5)
C21 C22 H22 119.5
C23 C22 H22 119.5
C24 C23 C22 120.1(6)
C24 C23 H23 119.9
C22 C23 H23 119.9
C23 C24 C25 119.6(5)
C23 C24 H24 120.2
C25 C24 H24 120.2
C20 C25 C24 120.6(4)
C20 C25 P2 111.6(4)
C24 C25 P2 127.7(4)
C27 C26 P2 116.4(3)
C27 C26 H26A 108.2
P2 C26 H26A 108.2
C27 C26 H26B 108.2
P2 C26 H26B 108.2
H26A C26 H26B 107.3
C28 C27 C32 117.9(5)
C28 C27 C26 121.1(5)
C32 C27 C26 120.8(5)
C29 C28 C27 122.4(6)
C29 C28 H28 118.8
C27 C28 H28 118.8
C30 C29 C28 119.8(7)
C30 C29 H29 120.1
C28 C29 H29 120.1
C29 C30 C31 119.9(6)
C29 C30 H30 120.1
C31 C30 H30 120.1
C30 C31 C32 120.3(6)
C30 C31 H31 119.8
C32 C31 H31 119.8
C27 C32 C31 119.6(6)
C27 C32 H32 120.2
C31 C32 H32 120.2
C35 C33 C36 109.5(4)
C35 C33 C34 108.8(4)
C36 C33 C34 109.6(4)
C35 C33 P2 113.4(3)
C36 C33 P2 107.2(3)
C34 C33 P2 108.3(3)
C33 C34 H34A 109.5
C33 C34 H34B 109.5
H34A C34 H34B 109.5
C33 C34 H34C 109.5
H34A C34 H34C 109.5
H34B C34 H34C 109.5
C33 C35 H35A 109.5
C33 C35 H35B 109.5
H35A C35 H35B 109.5
C33 C35 H35C 109.5
H35A C35 H35C 109.5
H35B C35 H35C 109.5
C33 C36 H36A 109.5
C33 C36 H36B 109.5
H36A C36 H36B 109.5
C33 C36 H36C 109.5
H36A C36 H36C 109.5
H36B C36 H36C 109.5
C7 P1 C8 109.5(2)
C7 P1 C15 106.8(2)
C8 P1 C15 104.2(2)
C7 P1 Pd1 105.38(16)
C8 P1 Pd1 116.33(16)
C15 P1 Pd1 114.25(15)
C25 P2 C26 108.6(2)
C25 P2 C33 106.4(2)
C26 P2 C33 103.8(2)
C25 P2 Pd2 105.80(16)
C26 P2 Pd2 118.96(18)
C33 P2 Pd2 112.75(15)
Pd2 Cl1 Pd1 84.70(3)
Pd1 Cl2 Pd2 84.60(4)
C1 Pd1 P1 83.79(14)
C1 Pd1 Cl2 91.87(14)
P1 Pd1 Cl2 175.51(4)
C1 Pd1 Cl1 176.54(16)
P1 Pd1 Cl1 98.38(4)
Cl2 Pd1 Cl1 85.89(4)
C19 Pd2 P2 83.47(14)
C19 Pd2 Cl1 90.09(14)
P2 Pd2 Cl1 171.94(4)
C19 Pd2 Cl2 173.98(14)
P2 Pd2 Cl2 101.40(4)
Cl1 Pd2 Cl2 85.34(4)

loop_
_geom_bond_atom_site_label_1
_geom_bond_atom_site_label_2
_geom_bond_distance
C1 C2 1.497(7)
C1 Pd1 2.038(4)
C1 H1A 0.97
C1 H1B 0.97
C2 C7 1.394(7)
C2 C3 1.406(6)
C3 C4 1.373(8)
C3 H3 0.93
C4 C5 1.358(8)
C4 H4 0.93
C5 C6 1.389(7)
C5 H5 0.93
C6 C7 1.399(7)
C6 H6 0.93
C7 P1 1.815(4)
C8 C9 1.511(7)
C8 P1 1.825(4)
C8 H8A 0.97
C8 H8B 0.97
C9 C10 1.376(7)
C9 C14 1.379(7)
C10 C11 1.381(8)
C10 H10 0.93
C11 C12 1.399(9)
C11 H11 0.93
C12 C13 1.361(9)
C12 H12 0.93
C13 C14 1.387(8)
C13 H13 0.93
C14 H14 0.93
C15 C17 1.516(7)
C15 C18 1.521(7)
C15 C16 1.528(7)
C15 P1 1.865(5)
C16 H16A 0.96
C16 H16B 0.96
C16 H16C 0.96
C17 H17A 0.96
C17 H17B 0.96
C17 H17C 0.96
C18 H18A 0.96
C18 H18B 0.96
C18 H18C 0.96
C19 C20 1.501(7)
C19 Pd2 2.032(4)
C19 H19A 0.97
C19 H19B 0.97
C20 C25 1.379(6)
C20 C21 1.403(7)
C21 C22 1.357(8)
C21 H21 0.93
C22 C23 1.375(8)
C22 H22 0.93
C23 C24 1.364(8)
C23 H23 0.93
C24 C25 1.395(7)
C24 H24 0.93
C25 P2 1.809(4)
C26 C27 1.501(7)
C26 P2 1.834(4)
C26 H26A 0.97
C26 H26B 0.97
C27 C28 1.363(8)
C27 C32 1.383(7)
C28 C29 1.358(8)
C28 H28 0.93
C29 C30 1.355(10)
C29 H29 0.93
C30 C31 1.363(10)
C30 H30 0.93
C31 C32 1.391(9)
C31 H31 0.93
C32 H32 0.93
C33 C35 1.518(7)
C33 C36 1.532(6)
C33 C34 1.538(7)
C33 P2 1.865(4)
C34 H34A 0.96
C34 H34B 0.96
C34 H34C 0.96
C35 H35A 0.96
C35 H35B 0.96
C35 H35C 0.96
C36 H36A 0.96
C36 H36B 0.96
C36 H36C 0.96
P1 Pd1 2.2033(11)
P2 Pd2 2.2092(12)
Cl1 Pd2 2.4269(12)
Cl1 Pd1 2.4599(11)
Cl2 Pd1 2.4164(12)
Cl2 Pd2 2.4748(12)
